data_7007738
loop_
_publ_author_name
'Antonioli, Bianca'
'Bray, David J.'
'Clegg, Jack K.'
'Gloe, Kerstin'
'Gloe, Karsten'
'Kataeva, Olga'
'Lindoy, Leonard F.'
'McMurtrie, John C.'
'Steel, Peter J.'
'Sumby, Christopher J.'
'Wenzel, Marco'

_publ_section_title
;
 Silver(I) complexation of linked 2,2'-dipyridylamine derivatives.
 Synthetic, solvent extraction, membrane transport and X-ray structural
 studies.
;
_journal_issue 40
_journal_name_full 'Dalton transactions (Cambridge, England : 2003)'
_journal_page_first 4783
_journal_page_last 4794
_journal_paper_doi 10.1039/b609738c
_journal_year 2006
_chemical_formula_sum 'C56 H52 Ag2 Cl2 N12 O10'
_chemical_formula_weight 1339.74
_chemical_name_systematic
;
?
;
_space_group_IT_number 56
_symmetry_cell_setting orthorhombic
_symmetry_space_group_name_Hall '-P 2ab 2ac'
_symmetry_space_group_name_H-M 'P c c n'
_atom_sites_solution_hydrogens geom
_atom_sites_solution_primary direct
_atom_sites_solution_secondary difmap
_audit_creation_method SHELXL-97
_cell_angle_alpha 90.00
_cell_angle_beta 90.00
_cell_angle_gamma 90.00
_cell_formula_units_Z 8
_cell_length_a 20.973(1)
_cell_length_b 29.544(1)
_cell_length_c 17.798(1)
_cell_measurement_reflns_used 178
_cell_measurement_temperature 198(2)
_cell_measurement_theta_max 16.24
_cell_measurement_theta_min 3.07
_cell_volume 11028.1(9)
_computing_cell_refinement 'Dirax/lsq (Duisenberg & Schreurs, 1989-2000)'
_computing_data_collection 'Collect (Nonius BV, 1997-2000)'
_computing_data_reduction 'EvalCCD (Duisenberg & Schreurs 1990-2000)'
_computing_molecular_graphics 'Schakal-99 (E.Keller 1999)'
_computing_publication_material 'XCIF 6.12 (Sheldrick, 1997)'
_computing_structure_refinement 'SHELXL-97 (Sheldrick, 1997)'
_computing_structure_solution 'SHELXS-97 (Sheldrick, 1990)'
_diffrn_ambient_temperature 198(2)
_diffrn_detector_area_resol_mean 9
_diffrn_measured_fraction_theta_full 0.968
_diffrn_measured_fraction_theta_max 0.968
_diffrn_measurement_device_type KappaCCD
_diffrn_measurement_method CCD
_diffrn_radiation_monochromator graphite
_diffrn_radiation_source 'fine-focus sealed tube'
_diffrn_radiation_type MoK\a
_diffrn_radiation_wavelength 0.71073
_diffrn_reflns_av_R_equivalents 0.0380
_diffrn_reflns_av_sigmaI/netI 0.0505
_diffrn_reflns_limit_h_max 25
_diffrn_reflns_limit_h_min -23
_diffrn_reflns_limit_k_max 35
_diffrn_reflns_limit_k_min -35
_diffrn_reflns_limit_l_max 21
_diffrn_reflns_limit_l_min -16
_diffrn_reflns_number 44563
_diffrn_reflns_theta_full 25.40
_diffrn_reflns_theta_max 25.40
_diffrn_reflns_theta_min 3.00
_exptl_absorpt_coefficient_mu 0.879
_exptl_absorpt_correction_T_max 0.9574
_exptl_absorpt_correction_T_min 0.7785
_exptl_absorpt_correction_type multi-scan
_exptl_absorpt_process_details 'SADABS 2.03(Sheldrick,Bruker AXS Inc.,2002)'
_exptl_crystal_colour colorless
_exptl_crystal_density_diffrn 1.614
_exptl_crystal_density_method 'not measured'
_exptl_crystal_description plate
_exptl_crystal_F_000 5440
_exptl_crystal_size_max 0.30
_exptl_crystal_size_mid 0.20
_exptl_crystal_size_min 0.05
_refine_diff_density_max 1.392
_refine_diff_density_min -1.496
_refine_diff_density_rms 0.127
_refine_ls_extinction_method none
_refine_ls_goodness_of_fit_ref 1.056
_refine_ls_hydrogen_treatment constr
_refine_ls_matrix_type full
_refine_ls_number_parameters 723
_refine_ls_number_reflns 9832
_refine_ls_number_restraints 14
_refine_ls_restrained_S_all 1.061
_refine_ls_R_factor_all 0.1161
_refine_ls_R_factor_gt 0.0609
_refine_ls_shift/su_max 0.000
_refine_ls_shift/su_mean 0.000
_refine_ls_structure_factor_coef Fsqd
_refine_ls_weighting_details 'calc w=1/[\s^2^(Fo^2^)+(0.0528P)^2^+83.5937P] where P=(Fo^2^+2Fc^2^)/3'
_refine_ls_weighting_scheme calc
_refine_ls_wR_factor_gt 0.1363
_refine_ls_wR_factor_ref 0.1656
_reflns_number_gt 6090
_reflns_number_total 9832
_reflns_threshold_expression >2sigma(I)
_cod_data_source_file b609738c.txt
_cod_data_source_block ab7j
_cod_original_sg_symbol_H-M Pccn
_cod_database_code 7007738

loop_
_symmetry_equiv_pos_as_xyz
'x, y, z'
'-x+1/2, -y+1/2, z'
'x+1/2, -y, -z+1/2'
'-x, y+1/2, -z+1/2'
'-x, -y, -z'
'x-1/2, y-1/2, -z'
'-x-1/2, y, z-1/2'
'x, -y-1/2, z-1/2'

loop_
_atom_site_label
_atom_site_type_symbol
_atom_site_fract_x
_atom_site_fract_y
_atom_site_fract_z
_atom_site_U_iso_or_equiv
_atom_site_adp_type
_atom_site_occupancy
_atom_site_symmetry_multiplicity
_atom_site_calc_flag
_atom_site_refinement_flags
_atom_site_disorder_assembly
_atom_site_disorder_group
Ag1 Ag 1.21926(3) 0.101067(19) 0.03132(3) 0.03832(17) Uani 1 1 d . . .
Ag2 Ag 0.78878(2) 0.141889(17) 0.38348(3) 0.03155(16) Uani 1 1 d . . .
N1 N 1.2305(3) 0.06549(19) 0.1428(3) 0.0321(14) Uani 1 1 d . . .
C2 C 1.2892(3) 0.0660(2) 0.1742(4) 0.0369(17) Uani 1 1 d . . .
H2 H 1.3250 0.0727 0.1435 0.044 Uiso 1 1 calc R A .
C3 C 1.2985(4) 0.0569(3) 0.2495(4) 0.044(2) Uani 1 1 d . . .
H3 H 1.3403 0.0567 0.2701 0.052 Uiso 1 1 calc R . .
C4 C 1.2465(4) 0.0484(2) 0.2944(4) 0.0411(18) Uani 1 1 d . . .
H4 H 1.2516 0.0434 0.3468 0.049 Uiso 1 1 calc R A .
C5 C 1.1876(3) 0.0471(2) 0.2624(4) 0.0353(17) Uani 1 1 d . . .
H5 H 1.1512 0.0406 0.2925 0.042 Uiso 1 1 calc R . .
C6 C 1.1804(3) 0.0552(2) 0.1861(4) 0.0292(16) Uani 1 1 d . . .
N7 N 1.1204(2) 0.05488(19) 0.1524(3) 0.0281(13) Uani 1 1 d . . .
C8 C 1.1088(3) 0.0454(2) 0.0752(4) 0.0285(15) Uani 1 1 d . . .
N9 N 1.0560(3) 0.06336(19) 0.0472(3) 0.0359(14) Uani 1 1 d . . .
C10 C 1.0415(4) 0.0540(3) -0.0256(4) 0.0431(19) Uani 1 1 d . . .
H10 H 1.0036 0.0665 -0.0462 0.052 Uiso 1 1 calc R A .
C11 C 1.0790(4) 0.0273(3) -0.0709(4) 0.0442(19) Uani 1 1 d . . .
H11 H 1.0676 0.0218 -0.1218 0.053 Uiso 1 1 calc R . .
C12 C 1.1334(4) 0.0089(3) -0.0405(4) 0.047(2) Uani 1 1 d . . .
H12 H 1.1600 -0.0100 -0.0703 0.056 Uiso 1 1 calc R A .
C13 C 1.1492(3) 0.0178(2) 0.0333(4) 0.0359(17) Uani 1 1 d . . .
H13 H 1.1867 0.0055 0.0550 0.043 Uiso 1 1 calc R . .
C14 C 1.0648(3) 0.0613(2) 0.2008(4) 0.0280(15) Uani 1 1 d . . .
H14A H 1.0321 0.0785 0.1726 0.034 Uiso 1 1 calc R A .
H14B H 1.0776 0.0799 0.2445 0.034 Uiso 1 1 calc R . .
C15 C 1.0350(3) 0.0181(2) 0.2294(4) 0.0252(14) Uani 1 1 d . . .
C16 C 1.0537(3) -0.0244(2) 0.2050(4) 0.0297(16) Uani 1 1 d . . .
H16 H 1.0877 -0.0269 0.1700 0.036 Uiso 1 1 calc R A .
C17 C 1.0238(3) -0.0633(2) 0.2309(4) 0.0315(16) Uani 1 1 d . . .
H17 H 1.0373 -0.0921 0.2134 0.038 Uiso 1 1 calc R . .
C18 C 0.9751(3) -0.0601(2) 0.2812(4) 0.0315(16) Uani 1 1 d . . .
H18 H 0.9547 -0.0867 0.2991 0.038 Uiso 1 1 calc R A .
C19 C 0.9555(3) -0.0179(2) 0.3063(4) 0.0274(15) Uani 1 1 d . . .
H19 H 0.9215 -0.0158 0.3414 0.033 Uiso 1 1 calc R . .
C20 C 0.9845(3) 0.0213(2) 0.2811(4) 0.0235(14) Uani 1 1 d . . .
C21 C 0.9644(3) 0.0674(2) 0.3073(4) 0.0336(17) Uani 1 1 d . . .
H21A H 0.9972 0.0793 0.3420 0.040 Uiso 1 1 calc R . .
H21B H 0.9627 0.0879 0.2633 0.040 Uiso 1 1 calc R . .
N22 N 0.9021(2) 0.06867(18) 0.3455(3) 0.0284(13) Uani 1 1 d . . .
C23 C 0.9005(3) 0.0745(2) 0.4227(4) 0.0290(15) Uani 1 1 d . . .
N24 N 0.8524(3) 0.09810(18) 0.4532(3) 0.0294(13) Uani 1 1 d . . .
C25 C 0.8513(4) 0.1031(3) 0.5290(4) 0.0382(18) Uani 1 1 d . . .
H25 H 0.8159 0.1184 0.5507 0.046 Uiso 1 1 calc R . .
C26 C 0.8973(4) 0.0876(3) 0.5756(4) 0.045(2) Uani 1 1 d . . .
H26 H 0.8952 0.0925 0.6283 0.054 Uiso 1 1 calc R A .
C27 C 0.9476(4) 0.0641(3) 0.5435(5) 0.053(2) Uani 1 1 d . . .
H27 H 0.9808 0.0528 0.5745 0.064 Uiso 1 1 calc R . .
C28 C 0.9499(4) 0.0571(3) 0.4670(4) 0.0434(19) Uani 1 1 d . . .
H28 H 0.9842 0.0408 0.4449 0.052 Uiso 1 1 calc R A .
C29 C 0.8477(3) 0.0675(2) 0.2998(4) 0.0303(16) Uani 1 1 d . . .
C30 C 0.7879(3) 0.0555(2) 0.3275(4) 0.0349(16) Uani 1 1 d . . .
H30 H 0.7824 0.0470 0.3785 0.042 Uiso 1 1 calc R A .
C31 C 0.7370(4) 0.0564(2) 0.2786(5) 0.046(2) Uani 1 1 d . . .
H31 H 0.6957 0.0487 0.2962 0.055 Uiso 1 1 calc R . .
C32 C 0.7456(5) 0.0682(3) 0.2046(6) 0.058(3) Uani 1 1 d . . .
H32 H 0.7107 0.0694 0.1706 0.069 Uiso 1 1 calc R A .
C33 C 0.8062(5) 0.0781(3) 0.1820(5) 0.052(2) Uani 1 1 d . . .
H33 H 0.8128 0.0852 0.1306 0.063 Uiso 1 1 calc R . .
N34 N 0.8571(3) 0.07838(19) 0.2275(3) 0.0401(15) Uani 1 1 d . . .
N35 N 0.7744(2) 0.17978(17) 0.2744(3) 0.0250(12) Uani 1 1 d . . .
C36 C 0.7160(3) 0.1781(2) 0.2436(4) 0.0317(16) Uani 1 1 d . . .
H36 H 0.6806 0.1719 0.2753 0.038 Uiso 1 1 calc R . .
C37 C 0.7050(3) 0.1849(2) 0.1686(4) 0.0346(17) Uani 1 1 d . . .
H37 H 0.6631 0.1834 0.1485 0.041 Uiso 1 1 calc R A .
C38 C 0.7568(4) 0.1939(2) 0.1234(4) 0.0357(17) Uani 1 1 d . . .
H38 H 0.7508 0.1980 0.0709 0.043 Uiso 1 1 calc R . .
C39 C 0.8168(3) 0.1971(2) 0.1533(4) 0.0297(16) Uani 1 1 d . . .
H39 H 0.8524 0.2039 0.1223 0.036 Uiso 1 1 calc R A .
C40 C 0.8245(3) 0.1900(2) 0.2306(4) 0.0258(15) Uani 1 1 d . . .
N41 N 0.8843(2) 0.19204(18) 0.2633(3) 0.0266(12) Uani 1 1 d . . .
C42 C 0.8933(3) 0.2001(2) 0.3413(4) 0.0290(15) Uani 1 1 d . . .
N43 N 0.9443(3) 0.1799(2) 0.3721(3) 0.0376(15) Uani 1 1 d . . .
C44 C 0.9552(4) 0.1870(3) 0.4450(4) 0.046(2) Uani 1 1 d . . .
H44 H 0.9910 0.1725 0.4671 0.055 Uiso 1 1 calc R . .
C45 C 0.9185(4) 0.2138(3) 0.4899(4) 0.043(2) Uani 1 1 d . . .
H45 H 0.9279 0.2172 0.5418 0.052 Uiso 1 1 calc R A .
C46 C 0.8673(4) 0.2357(2) 0.4575(4) 0.0391(18) Uani 1 1 d . . .
H46 H 0.8415 0.2552 0.4870 0.047 Uiso 1 1 calc R . .
C47 C 0.8535(3) 0.2294(2) 0.3820(4) 0.0312(16) Uani 1 1 d . . .
H47 H 0.8185 0.2443 0.3587 0.037 Uiso 1 1 calc R A .
C48 C 0.9406(3) 0.1837(2) 0.2172(4) 0.0282(15) Uani 1 1 d . . .
H48A H 0.9280 0.1648 0.1737 0.034 Uiso 1 1 calc R . .
H48B H 0.9718 0.1662 0.2471 0.034 Uiso 1 1 calc R . .
C49 C 0.9730(3) 0.2259(2) 0.1880(3) 0.0239(14) Uani 1 1 d . . .
C50 C 0.9540(3) 0.2691(2) 0.2094(4) 0.0270(15) Uani 1 1 d . . .
H50 H 0.9187 0.2724 0.2425 0.032 Uiso 1 1 calc R . .
C51 C 0.9852(3) 0.3072(2) 0.1837(4) 0.0322(16) Uani 1 1 d . . .
H51 H 0.9720 0.3364 0.2000 0.039 Uiso 1 1 calc R A .
C52 C 1.0355(3) 0.3028(2) 0.1342(4) 0.0361(18) Uani 1 1 d . . .
H52 H 1.0559 0.3290 0.1143 0.043 Uiso 1 1 calc R . .
C53 C 1.0562(3) 0.2599(2) 0.1137(4) 0.0304(16) Uani 1 1 d . . .
H53 H 1.0919 0.2568 0.0812 0.036 Uiso 1 1 calc R A .
C54 C 1.0256(3) 0.2216(2) 0.1397(4) 0.0251(15) Uani 1 1 d . . .
C55 C 1.0478(3) 0.1741(2) 0.1184(4) 0.0281(15) Uani 1 1 d . . .
H55A H 1.0541 0.1564 0.1650 0.034 Uiso 1 1 calc R A .
H55B H 1.0136 0.1592 0.0891 0.034 Uiso 1 1 calc R . .
N56 N 1.1065(2) 0.17282(19) 0.0747(3) 0.0283(13) Uani 1 1 d . . .
C57 C 1.1023(3) 0.1660(2) -0.0029(4) 0.0294(16) Uani 1 1 d . . .
N58 N 1.1499(3) 0.14367(18) -0.0363(3) 0.0295(13) Uani 1 1 d . . .
C59 C 1.1469(4) 0.1378(3) -0.1115(4) 0.0435(19) Uani 1 1 d . . .
H59 H 1.1818 0.1234 -0.1359 0.052 Uiso 1 1 calc R A .
C60 C 1.0966(4) 0.1512(3) -0.1539(5) 0.052(2) Uani 1 1 d . . .
H60 H 1.0961 0.1460 -0.2066 0.063 Uiso 1 1 calc R . .
C61 C 1.0455(4) 0.1730(3) -0.1182(5) 0.053(2) Uani 1 1 d . . .
H61 H 1.0090 0.1820 -0.1461 0.063 Uiso 1 1 calc R A .
C62 C 1.0490(4) 0.1810(3) -0.0423(4) 0.0418(19) Uani 1 1 d . . .
H62 H 1.0156 0.1966 -0.0171 0.050 Uiso 1 1 calc R . .
C63 C 1.1655(3) 0.1769(2) 0.1137(4) 0.0355(17) Uani 1 1 d . . .
C64 C 1.2207(3) 0.1909(2) 0.0779(5) 0.045(2) Uani 1 1 d . . .
H64 H 1.2206 0.1979 0.0258 0.053 Uiso 1 1 calc R . .
C65 C 1.2749(4) 0.1943(3) 0.1193(7) 0.064(3) Uani 1 1 d . . .
H65 H 1.3134 0.2041 0.0962 0.077 Uiso 1 1 calc R A .
C66 C 1.2744(6) 0.1836(4) 0.1942(8) 0.083(4) Uani 1 1 d . . .
H66 H 1.3124 0.1847 0.2232 0.099 Uiso 1 1 calc R . .
C67 C 1.2175(6) 0.1713(4) 0.2262(6) 0.080(4) Uani 1 1 d . . .
H67 H 1.2166 0.1655 0.2786 0.096 Uiso 1 1 calc R A .
N68 N 1.1625(3) 0.1671(3) 0.1869(4) 0.054(2) Uani 1 1 d . . .
Cl1 Cl 0.64226(9) 0.13420(7) 0.45369(12) 0.0482(5) Uani 1 1 d . . .
O4 O 0.6004(3) 0.1488(2) 0.5117(3) 0.0683(19) Uani 1 1 d . . .
O3 O 0.6942(3) 0.1651(2) 0.4474(4) 0.071(2) Uani 1 1 d . . .
O2 O 0.6121(4) 0.1366(5) 0.3854(5) 0.175(6) Uani 1 1 d . . .
O1 O 0.6690(7) 0.0922(3) 0.4686(8) 0.215(8) Uani 1 1 d . . .
O5 O 1.3971(7) 0.0447(5) -0.0826(7) 0.0727(8) Uiso 0.40 1 d PD A 4
Cl2 Cl 1.3600(4) 0.0562(2) -0.0195(5) 0.0727(8) Uiso 0.40 1 d PD A 4
O6 O 1.3265(7) 0.0134(4) 0.0064(9) 0.0727(8) Uiso 0.40 1 d PD A 4
O7 O 1.3951(7) 0.0705(5) 0.0391(7) 0.0727(8) Uiso 0.40 1 d PD A 4
O8 O 1.3058(6) 0.0804(5) -0.0438(9) 0.0727(8) Uiso 0.40 1 d PD A 4
O9 O 1.4086(5) 0.1048(4) -0.0984(6) 0.0727(8) Uiso 0.60 1 d PD A 1
Cl3 Cl 1.3687(2) 0.09040(16) -0.0372(3) 0.0727(8) Uiso 0.60 1 d PD A 1
O10 O 1.3076(5) 0.1051(4) -0.0543(7) 0.0727(8) Uiso 0.60 1 d PD A 1
O11 O 1.3508(7) 0.0420(4) -0.0277(8) 0.0727(8) Uiso 0.60 1 d PD A 1
O12 O 1.3894(5) 0.1072(4) 0.0312(6) 0.0727(8) Uiso 0.60 1 d PD A 1
O13 O 1.1753(8) 0.2380(5) 0.3997(9) 0.084(2) Uiso 0.50 1 d P B 3
O18 O 1.0956(7) 0.2182(5) 0.3337(9) 0.084(2) Uiso 0.50 1 d P C 4
O14 O 1.3917(7) 0.1566(5) -0.1270(8) 0.084(2) Uiso 0.50 1 d P D 5
O15 O 1.1636(15) 0.2272(10) 0.4508(19) 0.084(2) Uiso 0.25 1 d P E 6
O16 O 1.1352(16) 0.2198(11) 0.4001(19) 0.084(2) Uiso 0.25 1 d P F 7

loop_
_atom_site_aniso_label
_atom_site_aniso_U_11
_atom_site_aniso_U_22
_atom_site_aniso_U_33
_atom_site_aniso_U_23
_atom_site_aniso_U_13
_atom_site_aniso_U_12
Ag1 0.0313(3) 0.0400(3) 0.0436(4) 0.0014(3) 0.0102(3) 0.0066(2)
Ag2 0.0310(3) 0.0330(3) 0.0307(3) 0.0048(2) 0.0048(2) 0.0065(2)
N1 0.027(3) 0.032(3) 0.038(4) -0.007(3) 0.004(3) -0.002(2)
C2 0.022(4) 0.040(4) 0.049(5) -0.009(3) 0.003(3) 0.003(3)
C3 0.034(4) 0.048(5) 0.049(5) -0.016(4) -0.017(4) 0.004(4)
C4 0.043(5) 0.040(4) 0.041(5) -0.010(4) -0.003(4) -0.001(4)
C5 0.035(4) 0.036(4) 0.035(4) -0.006(3) -0.004(3) -0.003(3)
C6 0.033(4) 0.021(3) 0.034(4) -0.009(3) 0.005(3) 0.000(3)
N7 0.023(3) 0.038(3) 0.024(3) -0.005(3) 0.007(2) -0.006(2)
C8 0.028(4) 0.026(3) 0.031(4) 0.000(3) 0.002(3) -0.003(3)
N9 0.033(3) 0.036(3) 0.039(4) -0.002(3) -0.001(3) -0.003(3)
C10 0.041(5) 0.053(5) 0.035(5) 0.007(4) -0.008(4) -0.011(4)
C11 0.049(5) 0.052(5) 0.032(5) -0.004(4) -0.008(4) -0.008(4)
C12 0.058(5) 0.045(5) 0.037(5) -0.006(4) 0.008(4) -0.006(4)
C13 0.041(4) 0.032(4) 0.035(4) -0.001(3) 0.001(3) 0.003(3)
C14 0.030(4) 0.022(3) 0.031(4) -0.007(3) 0.005(3) 0.002(3)
C15 0.020(3) 0.025(3) 0.030(4) -0.001(3) -0.002(3) 0.003(3)
C16 0.018(3) 0.036(4) 0.035(4) -0.005(3) 0.003(3) 0.005(3)
C17 0.027(4) 0.026(4) 0.041(4) -0.005(3) -0.006(3) 0.006(3)
C18 0.030(4) 0.029(4) 0.036(4) 0.002(3) -0.004(3) -0.002(3)
C19 0.026(4) 0.032(4) 0.025(4) -0.001(3) 0.005(3) 0.002(3)
C20 0.022(3) 0.026(3) 0.022(4) -0.001(3) -0.002(3) 0.003(3)
C21 0.027(4) 0.030(4) 0.044(5) -0.003(3) 0.011(3) 0.006(3)
N22 0.025(3) 0.032(3) 0.028(3) -0.005(2) 0.002(2) 0.007(2)
C23 0.031(4) 0.028(4) 0.028(4) -0.004(3) -0.001(3) 0.004(3)
N24 0.034(3) 0.031(3) 0.023(3) 0.001(2) 0.005(2) 0.005(3)
C25 0.044(4) 0.047(4) 0.023(4) -0.002(3) 0.010(3) 0.001(4)
C26 0.053(5) 0.054(5) 0.028(4) -0.002(4) -0.009(4) 0.003(4)
C27 0.059(5) 0.056(5) 0.044(5) 0.004(4) -0.022(4) 0.020(4)
C28 0.040(4) 0.046(5) 0.044(5) -0.006(4) -0.006(4) 0.021(4)
C29 0.036(4) 0.024(3) 0.031(4) -0.005(3) 0.006(3) 0.012(3)
C30 0.040(4) 0.028(4) 0.037(4) -0.001(3) 0.000(3) 0.001(3)
C31 0.037(5) 0.034(4) 0.067(6) -0.009(4) -0.019(4) 0.004(3)
C32 0.069(6) 0.035(4) 0.069(7) -0.012(4) -0.034(5) 0.015(5)
C33 0.094(7) 0.030(4) 0.032(5) -0.003(3) -0.021(5) 0.020(4)
N34 0.064(4) 0.030(3) 0.026(4) -0.001(3) 0.001(3) 0.015(3)
N35 0.026(3) 0.023(3) 0.026(3) -0.001(2) 0.002(2) 0.004(2)
C36 0.027(4) 0.030(4) 0.038(4) -0.002(3) 0.004(3) 0.003(3)
C37 0.037(4) 0.030(4) 0.037(4) -0.004(3) -0.005(3) 0.005(3)
C38 0.055(5) 0.028(4) 0.025(4) -0.003(3) -0.004(4) 0.003(3)
C39 0.036(4) 0.023(3) 0.030(4) 0.000(3) 0.000(3) -0.002(3)
C40 0.033(4) 0.015(3) 0.030(4) -0.001(3) -0.001(3) 0.005(3)
N41 0.023(3) 0.031(3) 0.026(3) 0.001(2) 0.005(2) 0.000(2)
C42 0.029(4) 0.035(4) 0.024(4) 0.006(3) 0.003(3) -0.003(3)
N43 0.029(3) 0.050(4) 0.034(4) 0.001(3) -0.001(3) -0.001(3)
C44 0.041(5) 0.059(5) 0.037(5) 0.004(4) -0.007(4) 0.001(4)
C45 0.048(5) 0.055(5) 0.026(4) -0.001(4) -0.004(4) -0.016(4)
C46 0.048(5) 0.037(4) 0.032(4) -0.006(3) 0.003(4) -0.003(4)
C47 0.034(4) 0.029(4) 0.031(4) 0.001(3) 0.002(3) -0.001(3)
C48 0.029(4) 0.028(4) 0.028(4) -0.002(3) 0.004(3) 0.001(3)
C49 0.024(3) 0.028(3) 0.020(4) -0.001(3) -0.002(3) 0.002(3)
C50 0.030(4) 0.028(3) 0.024(4) -0.005(3) 0.001(3) 0.003(3)
C51 0.034(4) 0.025(4) 0.037(4) -0.004(3) -0.006(3) 0.002(3)
C52 0.035(4) 0.030(4) 0.044(5) 0.003(3) -0.004(3) -0.005(3)
C53 0.021(3) 0.037(4) 0.032(4) 0.005(3) 0.000(3) 0.000(3)
C54 0.020(3) 0.026(3) 0.029(4) -0.002(3) -0.004(3) 0.002(3)
C55 0.025(4) 0.028(3) 0.031(4) 0.000(3) 0.008(3) 0.001(3)
N56 0.022(3) 0.039(3) 0.024(3) -0.006(3) 0.001(2) 0.007(2)
C57 0.019(3) 0.034(4) 0.035(4) -0.002(3) 0.002(3) -0.004(3)
N58 0.029(3) 0.029(3) 0.031(3) -0.005(3) 0.011(2) 0.000(2)
C59 0.052(5) 0.039(4) 0.039(5) -0.007(4) 0.013(4) -0.009(4)
C60 0.071(6) 0.058(5) 0.027(5) -0.005(4) 0.004(4) -0.003(5)
C61 0.045(5) 0.066(6) 0.047(5) 0.001(4) -0.018(4) -0.008(4)
C62 0.035(4) 0.054(5) 0.037(5) 0.003(4) 0.001(3) 0.001(4)
C63 0.033(4) 0.033(4) 0.041(5) -0.013(3) -0.012(3) 0.010(3)
C64 0.030(4) 0.034(4) 0.070(6) -0.004(4) -0.002(4) -0.002(3)
C65 0.033(5) 0.036(5) 0.123(10) -0.006(5) -0.025(6) -0.003(4)
C66 0.068(8) 0.067(7) 0.113(10) -0.035(7) -0.053(8) 0.018(6)
C67 0.088(8) 0.093(8) 0.057(6) -0.039(6) -0.038(6) 0.043(7)
N68 0.054(4) 0.078(5) 0.031(4) -0.020(4) -0.015(3) 0.032(4)
Cl1 0.0443(11) 0.0533(12) 0.0469(13) -0.0134(9) 0.0138(9) -0.0115(9)
O4 0.053(4) 0.096(5) 0.056(4) -0.019(4) 0.023(3) -0.012(4)
O3 0.037(3) 0.071(4) 0.105(5) -0.037(4) 0.035(3) -0.008(3)
O2 0.077(6) 0.385(19) 0.063(6) -0.084(9) 0.005(5) -0.040(9)
O1 0.291(16) 0.061(6) 0.293(17) 0.051(8) 0.201(14) 0.051(8)

loop_
_atom_type_symbol
_atom_type_description
_atom_type_scat_dispersion_real
_atom_type_scat_dispersion_imag
_atom_type_scat_source
C C 0.0033 0.0016 'International Tables Vol C Tables 4.2.6.8 and 6.1.1.4'
H H 0.0000 0.0000 'International Tables Vol C Tables 4.2.6.8 and 6.1.1.4'
N N 0.0061 0.0033 'International Tables Vol C Tables 4.2.6.8 and 6.1.1.4'
Ag Ag -0.8971 1.1015 'International Tables Vol C Tables 4.2.6.8 and 6.1.1.4'
Cl Cl 0.1484 0.1585 'International Tables Vol C Tables 4.2.6.8 and 6.1.1.4'
O O 0.0106 0.0060 'International Tables Vol C Tables 4.2.6.8 and 6.1.1.4'

loop_
_geom_angle_atom_site_label_1
_geom_angle_atom_site_label_2
_geom_angle_atom_site_label_3
_geom_angle
_geom_angle_site_symmetry_1
_geom_angle_site_symmetry_3
_geom_angle_publ_flag
N1 Ag1 N58 142.32(19) . . ?
N1 Ag1 O8 107.5(4) . . ?
N58 Ag1 O8 109.8(4) . . ?
N1 Ag1 O10 120.0(3) . . ?
N58 Ag1 O10 97.5(3) . . ?
O8 Ag1 O10 18.3(4) . . ?
N24 Ag2 N35 147.49(19) . . ?
N24 Ag2 O3 113.4(2) . . ?
N35 Ag2 O3 98.9(2) . . ?
C6 N1 C2 118.6(6) . . ?
C6 N1 Ag1 122.0(5) . . ?
C2 N1 Ag1 117.0(5) . . ?
N1 C2 C3 121.9(7) . . ?
N1 C2 H2 119.0 . . ?
C3 C2 H2 119.0 . . ?
C4 C3 C2 119.1(7) . . ?
C4 C3 H3 120.5 . . ?
C2 C3 H3 120.5 . . ?
C5 C4 C3 118.9(7) . . ?
C5 C4 H4 120.5 . . ?
C3 C4 H4 120.5 . . ?
C4 C5 C6 120.1(7) . . ?
C4 C5 H5 119.9 . . ?
C6 C5 H5 119.9 . . ?
N1 C6 C5 121.2(6) . . ?
N1 C6 N7 117.5(6) . . ?
C5 C6 N7 121.2(6) . . ?
C6 N7 C8 124.8(5) . . ?
C6 N7 C14 117.7(5) . . ?
C8 N7 C14 117.3(5) . . ?
N9 C8 C13 122.9(7) . . ?
N9 C8 N7 115.2(6) . . ?
C13 C8 N7 121.9(6) . . ?
C8 N9 C10 117.6(6) . . ?
N9 C10 C11 123.3(7) . . ?
N9 C10 H10 118.4 . . ?
C11 C10 H10 118.4 . . ?
C10 C11 C12 118.1(7) . . ?
C10 C11 H11 121.0 . . ?
C12 C11 H11 121.0 . . ?
C11 C12 C13 119.8(8) . . ?
C11 C12 H12 120.1 . . ?
C13 C12 H12 120.1 . . ?
C12 C13 C8 118.4(7) . . ?
C12 C13 H13 120.8 . . ?
C8 C13 H13 120.8 . . ?
N7 C14 C15 114.8(5) . . ?
N7 C14 H14A 108.6 . . ?
C15 C14 H14A 108.6 . . ?
N7 C14 H14B 108.6 . . ?
C15 C14 H14B 108.6 . . ?
H14A C14 H14B 107.5 . . ?
C16 C15 C20 118.7(6) . . ?
C16 C15 C14 122.9(6) . . ?
C20 C15 C14 118.4(5) . . ?
C15 C16 C17 121.2(6) . . ?
C15 C16 H16 119.4 . . ?
C17 C16 H16 119.4 . . ?
C18 C17 C16 120.1(6) . . ?
C18 C17 H17 120.0 . . ?
C16 C17 H17 120.0 . . ?
C17 C18 C19 119.7(6) . . ?
C17 C18 H18 120.2 . . ?
C19 C18 H18 120.2 . . ?
C20 C19 C18 121.2(6) . . ?
C20 C19 H19 119.4 . . ?
C18 C19 H19 119.4 . . ?
C19 C20 C15 119.1(6) . . ?
C19 C20 C21 122.4(6) . . ?
C15 C20 C21 118.4(6) . . ?
N22 C21 C20 114.5(5) . . ?
N22 C21 H21A 108.6 . . ?
C20 C21 H21A 108.6 . . ?
N22 C21 H21B 108.6 . . ?
C20 C21 H21B 108.6 . . ?
H21A C21 H21B 107.6 . . ?
C23 N22 C29 123.9(5) . . ?
C23 N22 C21 118.9(6) . . ?
C29 N22 C21 116.9(5) . . ?
N24 C23 N22 119.1(6) . . ?
N24 C23 C28 121.3(6) . . ?
N22 C23 C28 119.6(6) . . ?
C23 N24 C25 118.2(6) . . ?
C23 N24 Ag2 121.6(4) . . ?
C25 N24 Ag2 118.6(5) . . ?
C26 C25 N24 124.1(7) . . ?
C26 C25 H25 118.0 . . ?
N24 C25 H25 118.0 . . ?
C25 C26 C27 117.3(7) . . ?
C25 C26 H26 121.3 . . ?
C27 C26 H26 121.3 . . ?
C28 C27 C26 120.7(7) . . ?
C28 C27 H27 119.6 . . ?
C26 C27 H27 119.6 . . ?
C27 C28 C23 118.3(7) . . ?
C27 C28 H28 120.8 . . ?
C23 C28 H28 120.8 . . ?
N34 C29 C30 122.2(7) . . ?
N34 C29 N22 115.5(6) . . ?
C30 C29 N22 122.3(6) . . ?
C31 C30 C29 118.0(7) . . ?
C31 C30 H30 121.0 . . ?
C29 C30 H30 121.0 . . ?
C32 C31 C30 120.6(8) . . ?
C32 C31 H31 119.7 . . ?
C30 C31 H31 119.7 . . ?
C33 C32 C31 117.2(8) . . ?
C33 C32 H32 121.4 . . ?
C31 C32 H32 121.4 . . ?
N34 C33 C32 124.5(8) . . ?
N34 C33 H33 117.8 . . ?
C32 C33 H33 117.8 . . ?
C33 N34 C29 117.5(7) . . ?
C36 N35 C40 119.0(6) . . ?
C36 N35 Ag2 117.0(4) . . ?
C40 N35 Ag2 120.3(4) . . ?
N35 C36 C37 123.1(7) . . ?
N35 C36 H36 118.4 . . ?
C37 C36 H36 118.4 . . ?
C36 C37 C38 117.7(7) . . ?
C36 C37 H37 121.1 . . ?
C38 C37 H37 121.1 . . ?
C39 C38 C37 120.7(7) . . ?
C39 C38 H38 119.6 . . ?
C37 C38 H38 119.6 . . ?
C38 C39 C40 118.5(7) . . ?
C38 C39 H39 120.8 . . ?
C40 C39 H39 120.8 . . ?
N35 C40 N41 118.4(6) . . ?
N35 C40 C39 120.9(6) . . ?
N41 C40 C39 120.7(6) . . ?
C40 N41 C42 122.6(5) . . ?
C40 N41 C48 119.3(5) . . ?
C42 N41 C48 118.1(5) . . ?
N43 C42 C47 122.5(6) . . ?
N43 C42 N41 115.5(6) . . ?
C47 C42 N41 121.9(6) . . ?
C44 N43 C42 117.5(6) . . ?
N43 C44 C45 124.5(7) . . ?
N43 C44 H44 117.8 . . ?
C45 C44 H44 117.8 . . ?
C44 C45 C46 117.8(7) . . ?
C44 C45 H45 121.1 . . ?
C46 C45 H45 121.1 . . ?
C45 C46 C47 120.3(7) . . ?
C45 C46 H46 119.9 . . ?
C47 C46 H46 119.9 . . ?
C46 C47 C42 117.3(7) . . ?
C46 C47 H47 121.3 . . ?
C42 C47 H47 121.3 . . ?
N41 C48 C49 114.8(5) . . ?
N41 C48 H48A 108.6 . . ?
C49 C48 H48A 108.6 . . ?
N41 C48 H48B 108.6 . . ?
C49 C48 H48B 108.6 . . ?
H48A C48 H48B 107.6 . . ?
C50 C49 C54 118.6(6) . . ?
C50 C49 C48 122.2(6) . . ?
C54 C49 C48 119.2(5) . . ?
C51 C50 C49 121.4(6) . . ?
C51 C50 H50 119.3 . . ?
C49 C50 H50 119.3 . . ?
C52 C51 C50 119.8(6) . . ?
C52 C51 H51 120.1 . . ?
C50 C51 H51 120.1 . . ?
C51 C52 C53 119.4(6) . . ?
C51 C52 H52 120.3 . . ?
C53 C52 H52 120.3 . . ?
C54 C53 C52 121.1(6) . . ?
C54 C53 H53 119.5 . . ?
C52 C53 H53 119.5 . . ?
C53 C54 C49 119.7(6) . . ?
C53 C54 C55 121.9(6) . . ?
C49 C54 C55 118.4(6) . . ?
N56 C55 C54 114.5(5) . . ?
N56 C55 H55A 108.6 . . ?
C54 C55 H55A 108.6 . . ?
N56 C55 H55B 108.6 . . ?
C54 C55 H55B 108.6 . . ?
H55A C55 H55B 107.6 . . ?
C57 N56 C63 123.3(6) . . ?
C57 N56 C55 118.5(5) . . ?
C63 N56 C55 118.2(6) . . ?
N58 C57 C62 122.2(7) . . ?
N58 C57 N56 117.6(6) . . ?
C62 C57 N56 120.2(6) . . ?
C57 N58 C59 118.0(6) . . ?
C57 N58 Ag1 121.1(5) . . ?
C59 N58 Ag1 118.9(5) . . ?
N58 C59 C60 123.4(7) . . ?
N58 C59 H59 118.3 . . ?
C60 C59 H59 118.3 . . ?
C59 C60 C61 118.5(8) . . ?
C59 C60 H60 120.8 . . ?
C61 C60 H60 120.8 . . ?
C62 C61 C60 118.9(8) . . ?
C62 C61 H61 120.6 . . ?
C60 C61 H61 120.6 . . ?
C61 C62 C57 119.0(7) . . ?
C61 C62 H62 120.5 . . ?
C57 C62 H62 120.5 . . ?
N68 C63 C64 123.6(7) . . ?
N68 C63 N56 114.6(7) . . ?
C64 C63 N56 121.8(7) . . ?
C65 C64 C63 118.2(9) . . ?
C65 C64 H64 120.9 . . ?
C63 C64 H64 120.9 . . ?
C64 C65 C66 120.2(10) . . ?
C64 C65 H65 119.9 . . ?
C66 C65 H65 119.9 . . ?
C65 C66 C67 118.2(9) . . ?
C65 C66 H66 120.9 . . ?
C67 C66 H66 120.9 . . ?
N68 C67 C66 123.5(10) . . ?
N68 C67 H67 118.3 . . ?
C66 C67 H67 118.3 . . ?
C63 N68 C67 116.3(9) . . ?
O2 Cl1 O1 113.8(9) . . ?
O2 Cl1 O4 110.1(5) . . ?
O1 Cl1 O4 112.4(6) . . ?
O2 Cl1 O3 104.4(6) . . ?
O1 Cl1 O3 106.2(7) . . ?
O4 Cl1 O3 109.6(4) . . ?
Cl1 O3 Ag2 119.2(3) . . ?
O7 Cl2 O5 113.0(10) . . ?
O7 Cl2 O8 121.3(10) . . ?
O5 Cl2 O8 108.8(10) . . ?
O7 Cl2 O6 106.3(10) . . ?
O5 Cl2 O6 107.2(9) . . ?
O8 Cl2 O6 98.2(9) . . ?
Cl2 O8 Ag1 125.6(10) . . ?
O12 Cl3 O10 111.7(8) . . ?
O12 Cl3 O9 112.2(7) . . ?
O10 Cl3 O9 106.1(7) . . ?
O12 Cl3 O11 108.8(8) . . ?
O10 Cl3 O11 95.4(8) . . ?
O9 Cl3 O11 121.2(8) . . ?
Cl3 O10 Ag1 123.9(7) . . ?

loop_
_geom_bond_atom_site_label_1
_geom_bond_atom_site_label_2
_geom_bond_distance
_geom_bond_site_symmetry_2
_geom_bond_publ_flag
Ag1 N1 2.257(6) . ?
Ag1 N58 2.269(6) . ?
Ag1 O8 2.336(15) . ?
Ag1 O10 2.403(11) . ?
Ag2 N24 2.235(5) . ?
Ag2 N35 2.261(5) . ?
Ag2 O3 2.387(5) . ?
N1 C6 1.338(8) . ?
N1 C2 1.351(9) . ?
C2 C3 1.382(11) . ?
C2 H2 0.9500 . ?
C3 C4 1.376(11) . ?
C3 H3 0.9500 . ?
C4 C5 1.361(10) . ?
C4 H4 0.9500 . ?
C5 C6 1.388(10) . ?
C5 H5 0.9500 . ?
C6 N7 1.395(8) . ?
N7 C8 1.424(9) . ?
N7 C14 1.463(8) . ?
C8 N9 1.324(9) . ?
C8 C13 1.392(9) . ?
N9 C10 1.361(9) . ?
C10 C11 1.374(11) . ?
C10 H10 0.9500 . ?
C11 C12 1.375(11) . ?
C11 H11 0.9500 . ?
C12 C13 1.381(10) . ?
C12 H12 0.9500 . ?
C13 H13 0.9500 . ?
C14 C15 1.509(9) . ?
C14 H14A 0.9900 . ?
C14 H14B 0.9900 . ?
C15 C16 1.385(9) . ?
C15 C20 1.406(9) . ?
C16 C17 1.387(9) . ?
C16 H16 0.9500 . ?
C17 C18 1.363(9) . ?
C17 H17 0.9500 . ?
C18 C19 1.388(9) . ?
C18 H18 0.9500 . ?
C19 C20 1.382(9) . ?
C19 H19 0.9500 . ?
C20 C21 1.500(9) . ?
C21 N22 1.472(8) . ?
C21 H21A 0.9900 . ?
C21 H21B 0.9900 . ?
N22 C23 1.385(8) . ?
N22 C29 1.402(9) . ?
C23 N24 1.341(8) . ?
C23 C28 1.402(10) . ?
N24 C25 1.357(9) . ?
C25 C26 1.353(10) . ?
C25 H25 0.9500 . ?
C26 C27 1.386(11) . ?
C26 H26 0.9500 . ?
C27 C28 1.378(11) . ?
C27 H27 0.9500 . ?
C28 H28 0.9500 . ?
C29 N34 1.340(9) . ?
C29 C30 1.394(9) . ?
C30 C31 1.376(10) . ?
C30 H30 0.9500 . ?
C31 C32 1.375(12) . ?
C31 H31 0.9500 . ?
C32 C33 1.366(13) . ?
C32 H32 0.9500 . ?
C33 N34 1.339(10) . ?
C33 H33 0.9500 . ?
N35 C36 1.343(8) . ?
N35 C40 1.343(8) . ?
C36 C37 1.369(10) . ?
C36 H36 0.9500 . ?
C37 C38 1.377(10) . ?
C37 H37 0.9500 . ?
C38 C39 1.370(10) . ?
C38 H38 0.9500 . ?
C39 C40 1.402(9) . ?
C39 H39 0.9500 . ?
C40 N41 1.384(8) . ?
N41 C42 1.421(8) . ?
N41 C48 1.458(8) . ?
C42 N43 1.343(9) . ?
C42 C47 1.404(9) . ?
N43 C44 1.335(9) . ?
C44 C45 1.362(11) . ?
C44 H44 0.9500 . ?
C45 C46 1.380(11) . ?
C45 H45 0.9500 . ?
C46 C47 1.388(10) . ?
C46 H46 0.9500 . ?
C47 H47 0.9500 . ?
C48 C49 1.512(9) . ?
C48 H48A 0.9900 . ?
C48 H48B 0.9900 . ?
C49 C50 1.388(8) . ?
C49 C54 1.404(9) . ?
C50 C51 1.383(9) . ?
C50 H50 0.9500 . ?
C51 C52 1.381(10) . ?
C51 H51 0.9500 . ?
C52 C53 1.390(9) . ?
C52 H52 0.9500 . ?
C53 C54 1.380(9) . ?
C53 H53 0.9500 . ?
C54 C55 1.525(9) . ?
C55 N56 1.457(8) . ?
C55 H55A 0.9900 . ?
C55 H55B 0.9900 . ?
N56 C57 1.399(8) . ?
N56 C63 1.423(8) . ?
C57 N58 1.337(8) . ?
C57 C62 1.392(10) . ?
N58 C59 1.351(9) . ?
C59 C60 1.356(11) . ?
C59 H59 0.9500 . ?
C60 C61 1.404(12) . ?
C60 H60 0.9500 . ?
C61 C62 1.374(11) . ?
C61 H61 0.9500 . ?
C62 H62 0.9500 . ?
C63 N68 1.335(10) . ?
C63 C64 1.385(11) . ?
C64 C65 1.359(11) . ?
C64 H64 0.9500 . ?
C65 C66 1.370(15) . ?
C65 H65 0.9500 . ?
C66 C67 1.371(16) . ?
C66 H66 0.9500 . ?
C67 N68 1.355(12) . ?
C67 H67 0.9500 . ?
Cl1 O2 1.372(9) . ?
Cl1 O1 1.388(10) . ?
Cl1 O4 1.423(6) . ?
Cl1 O3 1.426(6) . ?
O5 Cl2 1.409(12) . ?
Cl2 O7 1.346(11) . ?
Cl2 O8 1.411(12) . ?
Cl2 O6 1.517(12) . ?
O9 Cl3 1.438(10) . ?
Cl3 O12 1.385(10) . ?
Cl3 O10 1.387(10) . ?
Cl3 O11 1.487(11) . ?

loop_
_geom_torsion_atom_site_label_1
_geom_torsion_atom_site_label_2
_geom_torsion_atom_site_label_3
_geom_torsion_atom_site_label_4
_geom_torsion
_geom_torsion_site_symmetry_1
_geom_torsion_site_symmetry_2
_geom_torsion_site_symmetry_3
_geom_torsion_site_symmetry_4
_geom_torsion_publ_flag
N58 Ag1 N1 C6 18.6(7) . . . . ?
O8 Ag1 N1 C6 -153.2(6) . . . . ?
O10 Ag1 N1 C6 -167.7(5) . . . . ?
N58 Ag1 N1 C2 -143.6(4) . . . . ?
O8 Ag1 N1 C2 44.7(6) . . . . ?
O10 Ag1 N1 C2 30.1(6) . . . . ?
C6 N1 C2 C3 -1.2(10) . . . . ?
Ag1 N1 C2 C3 161.6(6) . . . . ?
N1 C2 C3 C4 -1.7(11) . . . . ?
C2 C3 C4 C5 2.8(11) . . . . ?
C3 C4 C5 C6 -1.3(11) . . . . ?
C2 N1 C6 C5 2.7(9) . . . . ?
Ag1 N1 C6 C5 -159.1(5) . . . . ?
C2 N1 C6 N7 -179.8(6) . . . . ?
Ag1 N1 C6 N7 18.3(8) . . . . ?
C4 C5 C6 N1 -1.5(10) . . . . ?
C4 C5 C6 N7 -178.9(6) . . . . ?
N1 C6 N7 C8 28.2(9) . . . . ?
C5 C6 N7 C8 -154.4(6) . . . . ?
N1 C6 N7 C14 -156.8(6) . . . . ?
C5 C6 N7 C14 20.6(9) . . . . ?
C6 N7 C8 N9 -154.3(6) . . . . ?
C14 N7 C8 N9 30.6(8) . . . . ?
C6 N7 C8 C13 27.8(10) . . . . ?
C14 N7 C8 C13 -147.3(6) . . . . ?
C13 C8 N9 C10 0.1(10) . . . . ?
N7 C8 N9 C10 -177.7(6) . . . . ?
C8 N9 C10 C11 -0.5(11) . . . . ?
N9 C10 C11 C12 0.8(12) . . . . ?
C10 C11 C12 C13 -0.7(11) . . . . ?
C11 C12 C13 C8 0.4(11) . . . . ?
N9 C8 C13 C12 -0.1(10) . . . . ?
N7 C8 C13 C12 177.7(6) . . . . ?
C6 N7 C14 C15 -92.9(7) . . . . ?
C8 N7 C14 C15 82.5(7) . . . . ?
N7 C14 C15 C16 -7.2(9) . . . . ?
N7 C14 C15 C20 175.0(6) . . . . ?
C20 C15 C16 C17 -0.1(10) . . . . ?
C14 C15 C16 C17 -178.0(6) . . . . ?
C15 C16 C17 C18 -0.1(10) . . . . ?
C16 C17 C18 C19 0.2(10) . . . . ?
C17 C18 C19 C20 0.0(10) . . . . ?
C18 C19 C20 C15 -0.2(10) . . . . ?
C18 C19 C20 C21 -180.0(6) . . . . ?
C16 C15 C20 C19 0.3(9) . . . . ?
C14 C15 C20 C19 178.2(6) . . . . ?
C16 C15 C20 C21 -179.9(6) . . . . ?
C14 C15 C20 C21 -2.0(9) . . . . ?
C19 C20 C21 N22 -14.9(10) . . . . ?
C15 C20 C21 N22 165.3(6) . . . . ?
C20 C21 N22 C23 106.5(7) . . . . ?
C20 C21 N22 C29 -78.6(8) . . . . ?
C29 N22 C23 N24 -28.8(10) . . . . ?
C21 N22 C23 N24 145.7(6) . . . . ?
C29 N22 C23 C28 153.3(7) . . . . ?
C21 N22 C23 C28 -32.2(9) . . . . ?
N22 C23 N24 C25 179.3(6) . . . . ?
C28 C23 N24 C25 -2.8(10) . . . . ?
N22 C23 N24 Ag2 -15.1(8) . . . . ?
C28 C23 N24 Ag2 162.8(5) . . . . ?
N35 Ag2 N24 C23 -19.0(7) . . . . ?
O3 Ag2 N24 C23 166.2(5) . . . . ?
N35 Ag2 N24 C25 146.5(5) . . . . ?
O3 Ag2 N24 C25 -28.2(6) . . . . ?
C23 N24 C25 C26 3.3(11) . . . . ?
Ag2 N24 C25 C26 -162.7(6) . . . . ?
N24 C25 C26 C27 -1.8(12) . . . . ?
C25 C26 C27 C28 -0.1(13) . . . . ?
C26 C27 C28 C23 0.5(13) . . . . ?
N24 C23 C28 C27 1.0(11) . . . . ?
N22 C23 C28 C27 178.8(7) . . . . ?
C23 N22 C29 N34 156.2(6) . . . . ?
C21 N22 C29 N34 -18.4(8) . . . . ?
C23 N22 C29 C30 -24.3(10) . . . . ?
C21 N22 C29 C30 161.1(6) . . . . ?
N34 C29 C30 C31 -1.9(10) . . . . ?
N22 C29 C30 C31 178.6(6) . . . . ?
C29 C30 C31 C32 0.7(11) . . . . ?
C30 C31 C32 C33 1.2(11) . . . . ?
C31 C32 C33 N34 -2.2(12) . . . . ?
C32 C33 N34 C29 1.1(11) . . . . ?
C30 C29 N34 C33 1.0(10) . . . . ?
N22 C29 N34 C33 -179.4(6) . . . . ?
N24 Ag2 N35 C36 140.0(5) . . . . ?
O3 Ag2 N35 C36 -44.9(5) . . . . ?
N24 Ag2 N35 C40 -18.3(7) . . . . ?
O3 Ag2 N35 C40 156.8(5) . . . . ?
C40 N35 C36 C37 2.2(9) . . . . ?
Ag2 N35 C36 C37 -156.4(5) . . . . ?
N35 C36 C37 C38 -0.1(10) . . . . ?
C36 C37 C38 C39 -1.7(10) . . . . ?
C37 C38 C39 C40 1.3(10) . . . . ?
C36 N35 C40 N41 179.4(6) . . . . ?
Ag2 N35 C40 N41 -22.7(7) . . . . ?
C36 N35 C40 C39 -2.5(9) . . . . ?
Ag2 N35 C40 C39 155.3(5) . . . . ?
C38 C39 C40 N35 0.8(9) . . . . ?
C38 C39 C40 N41 178.8(6) . . . . ?
N35 C40 N41 C42 -23.2(9) . . . . ?
C39 C40 N41 C42 158.7(6) . . . . ?
N35 C40 N41 C48 154.0(6) . . . . ?
C39 C40 N41 C48 -24.1(9) . . . . ?
C40 N41 C42 N43 147.7(6) . . . . ?
C48 N41 C42 N43 -29.5(8) . . . . ?
C40 N41 C42 C47 -36.0(9) . . . . ?
C48 N41 C42 C47 146.7(6) . . . . ?
C47 C42 N43 C44 2.7(10) . . . . ?
N41 C42 N43 C44 178.9(6) . . . . ?
C42 N43 C44 C45 -0.7(11) . . . . ?
N43 C44 C45 C46 -1.4(12) . . . . ?
C44 C45 C46 C47 1.6(11) . . . . ?
C45 C46 C47 C42 0.2(10) . . . . ?
N43 C42 C47 C46 -2.4(10) . . . . ?
N41 C42 C47 C46 -178.4(6) . . . . ?
C40 N41 C48 C49 96.9(7) . . . . ?
C42 N41 C48 C49 -85.8(7) . . . . ?
N41 C48 C49 C50 5.6(9) . . . . ?
N41 C48 C49 C54 -176.5(6) . . . . ?
C54 C49 C50 C51 0.6(10) . . . . ?
C48 C49 C50 C51 178.4(6) . . . . ?
C49 C50 C51 C52 1.5(10) . . . . ?
C50 C51 C52 C53 -3.1(10) . . . . ?
C51 C52 C53 C54 2.5(10) . . . . ?
C52 C53 C54 C49 -0.4(10) . . . . ?
C52 C53 C54 C55 -179.5(6) . . . . ?
C50 C49 C54 C53 -1.1(9) . . . . ?
C48 C49 C54 C53 -179.0(6) . . . . ?
C50 C49 C54 C55 177.9(6) . . . . ?
C48 C49 C54 C55 0.1(9) . . . . ?
C53 C54 C55 N56 5.3(9) . . . . ?
C49 C54 C55 N56 -173.7(6) . . . . ?
C54 C55 N56 C57 -101.6(7) . . . . ?
C54 C55 N56 C63 80.7(7) . . . . ?
C63 N56 C57 N58 29.4(9) . . . . ?
C55 N56 C57 N58 -148.1(6) . . . . ?
C63 N56 C57 C62 -152.4(7) . . . . ?
C55 N56 C57 C62 30.0(9) . . . . ?
C62 C57 N58 C59 3.3(10) . . . . ?
N56 C57 N58 C59 -178.6(6) . . . . ?
C62 C57 N58 Ag1 -160.6(5) . . . . ?
N56 C57 N58 Ag1 17.5(8) . . . . ?
N1 Ag1 N58 C57 19.9(6) . . . . ?
O8 Ag1 N58 C57 -168.5(6) . . . . ?
O10 Ag1 N58 C57 -154.6(5) . . . . ?
N1 Ag1 N58 C59 -143.9(5) . . . . ?
O8 Ag1 N58 C59 27.7(7) . . . . ?
O10 Ag1 N58 C59 41.6(6) . . . . ?
C57 N58 C59 C60 -3.5(11) . . . . ?
Ag1 N58 C59 C60 160.8(6) . . . . ?
N58 C59 C60 C61 0.9(12) . . . . ?
C59 C60 C61 C62 1.9(12) . . . . ?
C60 C61 C62 C57 -2.0(12) . . . . ?
N58 C57 C62 C61 -0.6(11) . . . . ?
N56 C57 C62 C61 -178.6(7) . . . . ?
C57 N56 C63 N68 -157.2(6) . . . . ?
C55 N56 C63 N68 20.4(9) . . . . ?
C57 N56 C63 C64 24.3(10) . . . . ?
C55 N56 C63 C64 -158.2(6) . . . . ?
N68 C63 C64 C65 1.0(11) . . . . ?
N56 C63 C64 C65 179.4(7) . . . . ?
C63 C64 C65 C66 0.6(13) . . . . ?
C64 C65 C66 C67 -2.6(14) . . . . ?
C65 C66 C67 N68 3.2(16) . . . . ?
C64 C63 N68 C67 -0.5(11) . . . . ?
N56 C63 N68 C67 -179.0(7) . . . . ?
C66 C67 N68 C63 -1.7(14) . . . . ?
O2 Cl1 O3 Ag2 -80.1(7) . . . . ?
O1 Cl1 O3 Ag2 40.4(8) . . . . ?
O4 Cl1 O3 Ag2 162.0(4) . . . . ?
N24 Ag2 O3 Cl1 -79.0(5) . . . . ?
N35 Ag2 O3 Cl1 103.9(5) . . . . ?
O7 Cl2 O8 Ag1 -54.5(16) . . . . ?
O5 Cl2 O8 Ag1 171.8(10) . . . . ?
O6 Cl2 O8 Ag1 60.3(12) . . . . ?
N1 Ag1 O8 Cl2 -9.4(13) . . . . ?
N58 Ag1 O8 Cl2 176.0(10) . . . . ?
O10 Ag1 O8 Cl2 127(2) . . . . ?
O12 Cl3 O10 Ag1 -49.1(10) . . . . ?
O9 Cl3 O10 Ag1 -171.7(7) . . . . ?
O11 Cl3 O10 Ag1 63.6(9) . . . . ?
N1 Ag1 O10 Cl3 -6.3(10) . . . . ?
N58 Ag1 O10 Cl3 169.8(8) . . . . ?
O8 Ag1 O10 Cl3 -56.2(15) . . . . ?
